data_4312265
loop_
_publ_author_name
'Francesco Tisato'
'Fiorenzo Refosco'
'Marina Porchia'
'Cristina Bolzati'
'Giuliano Bandoli'
'Alessandro Dolmella'
'Adriano Duatti'
'Alessandra Boschi'
'Christian M. Jung'
'Hans-Juergen Pietzsch'
'Werner Kraus'

_publ_section_title
;
 The Crucial Role of the Diphosphine Heteroatom X in the Stereochemistry
 and Stabilization of the Substitution-Inert [M(N)(PXP)]2+ Metal Fragments
 (M = Tc, Re; PXP = Diphosphine Ligand)
;
_journal_name_full 'Inorganic Chemistry'
_journal_page_first 8617
_journal_page_last 8625
_journal_paper_doi 10.1021/ic049139r
_journal_volume 43
_journal_year 2004
_chemical_formula_sum 'C30 H31 Cl2 N2 P2 S Tc'
_chemical_formula_weight 682.47
_chemical_name_systematic
; 
 ? 
;
_space_group_IT_number 14
_symmetry_cell_setting monoclinic
_symmetry_space_group_name_Hall '-P 2ybc'
_symmetry_space_group_name_H-M 'P 1 21/c 1'
_atom_sites_solution_hydrogens geom
_atom_sites_solution_primary heavy
_atom_sites_solution_secondary difmap
_audit_creation_method SHELXL-97
_cell_angle_alpha 90.00
_cell_angle_beta 101.93(3)
_cell_angle_gamma 90.00
_cell_formula_units_Z 4
_cell_length_a 12.161(2)
_cell_length_b 10.814(2)
_cell_length_c 24.676(5)
_cell_measurement_reflns_used 25
_cell_measurement_temperature 293(2)
_cell_measurement_theta_max 13.2
_cell_measurement_theta_min 7.8
_cell_volume 3175.0(11)
_computing_cell_refinement 'P3/P4 vers.4.27 (Nicolet, 1991)'
_computing_data_collection 'P3/P4 vers.4.27 (Nicolet, 1991)'
_computing_data_reduction 'P3/P4 vers.4.27 (Nicolet, 1991)'
_computing_molecular_graphics 'SHELXTL/NT vers.5.10 (Bruker, 1999)'
_computing_publication_material 'SHELXTL/NT vers.5.10 (Bruker, 1999)'
_computing_structure_refinement 'SHELXL-97 (Sheldrick, 1997)'
_computing_structure_solution 'SHELXTL/NT vers.5.10 (Bruker, 1999)'
_diffrn_ambient_temperature 293(2)
_diffrn_measured_fraction_theta_full 0.915
_diffrn_measured_fraction_theta_max 0.915
_diffrn_measurement_device_type 'Nicolet R3m/V diffractometer'
_diffrn_measurement_method omega-2theta
_diffrn_radiation_monochromator graphite
_diffrn_radiation_source 'fine-focus sealed tube'
_diffrn_radiation_type MoK\a
_diffrn_radiation_wavelength 0.71073
_diffrn_reflns_av_R_equivalents 0.0169
_diffrn_reflns_av_sigmaI/netI 0.0272
_diffrn_reflns_limit_h_max 11
_diffrn_reflns_limit_h_min 0
_diffrn_reflns_limit_k_max 12
_diffrn_reflns_limit_k_min 0
_diffrn_reflns_limit_l_max 28
_diffrn_reflns_limit_l_min -29
_diffrn_reflns_number 5421
_diffrn_reflns_theta_full 25.05
_diffrn_reflns_theta_max 25.05
_diffrn_reflns_theta_min 2.55
_diffrn_standards_decay_% 'no decay'
_diffrn_standards_interval_count 200
_diffrn_standards_number 3
_exptl_absorpt_coefficient_mu 0.810
_exptl_absorpt_correction_T_max 0.823
_exptl_absorpt_correction_T_min 0.674
_exptl_absorpt_correction_type psi-scan
_exptl_crystal_colour yellow
_exptl_crystal_density_diffrn 1.428
_exptl_crystal_density_method 'not measured'
_exptl_crystal_description parallelepipeds
_exptl_crystal_F_000 1392
_exptl_crystal_size_max 0.20
_exptl_crystal_size_mid 0.12
_exptl_crystal_size_min 0.08
_refine_diff_density_max 0.813
_refine_diff_density_min -1.297
_refine_diff_density_rms 0.083
_refine_ls_extinction_method none
_refine_ls_goodness_of_fit_ref 1.123
_refine_ls_hydrogen_treatment 'riding model'
_refine_ls_matrix_type full
_refine_ls_number_parameters 343
_refine_ls_number_reflns 5151
_refine_ls_number_restraints 0
_refine_ls_restrained_S_all 1.123
_refine_ls_R_factor_all 0.0637
_refine_ls_R_factor_gt 0.0473
_refine_ls_shift/su_max 0.001
_refine_ls_shift/su_mean 0.000
_refine_ls_structure_factor_coef Fsqd
_refine_ls_weighting_details 'calc w=1/[\s^2^(Fo^2^)+(0.0552P)^2^+6.1875P] where P=(Fo^2^+2Fc^2^)/3'
_refine_ls_weighting_scheme calc
_refine_ls_wR_factor_gt 0.1138
_refine_ls_wR_factor_ref 0.1272
_reflns_number_gt 4225
_reflns_number_total 5151
_reflns_threshold_expression >2sigma(I)
_cod_data_source_file ic049139rsi20040701_071704.cif
_cod_data_source_block 4f.MeCN
_cod_original_cell_volume 3175(1)
_cod_database_code 4312265

loop_
_symmetry_equiv_pos_as_xyz
'x, y, z'
'-x, y+1/2, -z+1/2'
'-x, -y, -z'
'x, -y-1/2, z-1/2'

loop_
_atom_site_label
_atom_site_type_symbol
_atom_site_fract_x
_atom_site_fract_y
_atom_site_fract_z
_atom_site_U_iso_or_equiv
_atom_site_adp_type
_atom_site_occupancy
_atom_site_symmetry_multiplicity
_atom_site_calc_flag
_atom_site_refinement_flags
_atom_site_disorder_assembly
_atom_site_disorder_group
Tc Tc 0.31640(3) 0.59170(3) 0.346787(17) 0.03962(15) Uani 1 1 d . . .
Cl1 Cl 0.47999(12) 0.46624(11) 0.33868(7) 0.0617(4) Uani 1 1 d . . .
Cl2 Cl 0.20611(13) 0.41146(12) 0.30844(7) 0.0702(4) Uani 1 1 d . . .
S S 0.30742(12) 0.61773(12) 0.23275(6) 0.0518(3) Uani 1 1 d . . .
P1 P 0.14327(11) 0.71179(11) 0.32031(5) 0.0405(3) Uani 1 1 d . . .
P2 P 0.45003(10) 0.76052(10) 0.34791(5) 0.0393(3) Uani 1 1 d . . .
N1 N 0.3145(4) 0.6025(4) 0.41259(19) 0.0568(11) Uani 1 1 d . . .
C1 C 0.1251(5) 0.7629(5) 0.2478(2) 0.0543(13) Uani 1 1 d . . .
H1A H 0.0466 0.7830 0.2339 0.065 Uiso 1 1 calc R . .
H1B H 0.1685 0.8377 0.2466 0.065 Uiso 1 1 calc R . .
C2 C 0.1616(5) 0.6657(6) 0.2097(2) 0.0595(14) Uani 1 1 d . . .
H2A H 0.1516 0.6995 0.1726 0.071 Uiso 1 1 calc R . .
H2B H 0.1133 0.5938 0.2080 0.071 Uiso 1 1 calc R . .
C3 C 0.3865(5) 0.7605(5) 0.2302(2) 0.0557(13) Uani 1 1 d . . .
H3A H 0.4122 0.7646 0.1955 0.067 Uiso 1 1 calc R . .
H3B H 0.3383 0.8312 0.2319 0.067 Uiso 1 1 calc R . .
C4 C 0.4876(4) 0.7646(5) 0.2789(2) 0.0479(12) Uani 1 1 d . . .
H4A H 0.5301 0.8394 0.2761 0.057 Uiso 1 1 calc R . .
H4B H 0.5362 0.6948 0.2759 0.057 Uiso 1 1 calc R . .
C5 C 0.1257(4) 0.8539(5) 0.3584(2) 0.0477(12) Uani 1 1 d . . .
C6 C 0.1132(5) 0.8432(6) 0.4129(3) 0.0696(17) Uani 1 1 d . . .
H6A H 0.1195 0.7659 0.4298 0.084 Uiso 1 1 calc R . .
C7 C 0.0914(6) 0.9469(9) 0.4428(3) 0.094(3) Uani 1 1 d . . .
H7A H 0.0833 0.9386 0.4793 0.113 Uiso 1 1 calc R . .
C8 C 0.0818(6) 1.0620(8) 0.4177(4) 0.098(3) Uani 1 1 d . . .
H8A H 0.0648 1.1307 0.4371 0.118 Uiso 1 1 calc R . .
C9 C 0.0972(6) 1.0752(6) 0.3651(4) 0.089(3) Uani 1 1 d . . .
H9A H 0.0940 1.1535 0.3492 0.107 Uiso 1 1 calc R . .
C10 C 0.1178(5) 0.9718(5) 0.3345(3) 0.0658(16) Uani 1 1 d . . .
H10A H 0.1263 0.9815 0.2981 0.079 Uiso 1 1 calc R . .
C11 C 0.0128(4) 0.6313(5) 0.3266(2) 0.0500(13) Uani 1 1 d . . .
C12 C 0.0162(6) 0.5403(6) 0.3669(3) 0.0742(18) Uani 1 1 d . . .
H12A H 0.0851 0.5140 0.3875 0.089 Uiso 1 1 calc R . .
C13 C -0.0831(7) 0.4885(7) 0.3767(4) 0.093(2) Uani 1 1 d . . .
H13A H -0.0795 0.4278 0.4037 0.112 Uiso 1 1 calc R . .
C14 C -0.1840(7) 0.5252(8) 0.3475(4) 0.093(3) Uani 1 1 d . . .
H14A H -0.2496 0.4909 0.3548 0.112 Uiso 1 1 calc R . .
C15 C -0.1899(6) 0.6129(8) 0.3072(4) 0.090(3) Uani 1 1 d . . .
H15A H -0.2594 0.6362 0.2862 0.109 Uiso 1 1 calc R . .
C16 C -0.0907(5) 0.6685(6) 0.2973(3) 0.0649(16) Uani 1 1 d . . .
H16A H -0.0954 0.7305 0.2708 0.078 Uiso 1 1 calc R . .
C17 C 0.4138(4) 0.9191(4) 0.3637(2) 0.0421(11) Uani 1 1 d . . .
C18 C 0.4083(5) 1.0173(4) 0.3259(2) 0.0551(13) Uani 1 1 d . . .
H18A H 0.4197 1.0030 0.2903 0.066 Uiso 1 1 calc R . .
C19 C 0.3858(5) 1.1365(5) 0.3423(3) 0.0660(16) Uani 1 1 d . . .
H19A H 0.3826 1.2018 0.3175 0.079 Uiso 1 1 calc R . .
C20 C 0.3681(5) 1.1591(5) 0.3950(3) 0.0651(16) Uani 1 1 d . . .
H20A H 0.3527 1.2389 0.4053 0.078 Uiso 1 1 calc R . .
C21 C 0.3734(5) 1.0628(5) 0.4327(3) 0.0616(15) Uani 1 1 d . . .
H21A H 0.3617 1.0778 0.4682 0.074 Uiso 1 1 calc R . .
C22 C 0.3967(5) 0.9427(4) 0.4167(2) 0.0511(13) Uani 1 1 d . . .
H22A H 0.4007 0.8781 0.4419 0.061 Uiso 1 1 calc R . .
C23 C 0.5867(4) 0.7435(5) 0.3969(2) 0.0497(13) Uani 1 1 d . . .
C24 C 0.6760(5) 0.8194(6) 0.3915(3) 0.0765(19) Uani 1 1 d . . .
H24A H 0.6660 0.8793 0.3638 0.092 Uiso 1 1 calc R . .
C25 C 0.7798(6) 0.8069(8) 0.4270(4) 0.099(3) Uani 1 1 d . . .
H25A H 0.8398 0.8559 0.4221 0.118 Uiso 1 1 calc R . .
C26 C 0.7946(7) 0.7216(8) 0.4697(4) 0.100(3) Uani 1 1 d . . .
H26A H 0.8642 0.7131 0.4935 0.121 Uiso 1 1 calc R . .
C27 C 0.7054(7) 0.6497(7) 0.4766(3) 0.094(3) Uani 1 1 d . . .
H27A H 0.7145 0.5935 0.5057 0.112 Uiso 1 1 calc R . .
C28 C 0.6007(5) 0.6604(5) 0.4402(2) 0.0670(16) Uani 1 1 d . . .
H28A H 0.5407 0.6116 0.4453 0.080 Uiso 1 1 calc R . .
C29 C -0.2519(15) 0.2407(12) 0.4420(5) 0.155(5) Uani 1 1 d . . .
C30 C -0.3576(10) 0.2678(14) 0.4502(4) 0.173(6) Uani 1 1 d . . .
H30A H -0.4074 0.2002 0.4373 0.259 Uiso 1 1 calc R . .
H30B H -0.3848 0.3413 0.4301 0.259 Uiso 1 1 calc R . .
H30C H -0.3546 0.2807 0.4890 0.259 Uiso 1 1 calc R . .
N2 N -0.1651(16) 0.2275(16) 0.4366(7) 0.303(12) Uani 1 1 d . . .

loop_
_atom_site_aniso_label
_atom_site_aniso_U_11
_atom_site_aniso_U_22
_atom_site_aniso_U_33
_atom_site_aniso_U_23
_atom_site_aniso_U_13
_atom_site_aniso_U_12
Tc 0.0436(3) 0.02360(19) 0.0521(3) 0.00140(16) 0.01075(17) 0.00179(16)
Cl1 0.0575(9) 0.0346(6) 0.0914(10) -0.0103(6) 0.0116(7) 0.0119(6)
Cl2 0.0669(10) 0.0313(6) 0.1098(12) -0.0086(7) 0.0124(8) -0.0094(6)
S 0.0551(8) 0.0475(7) 0.0548(8) -0.0134(6) 0.0160(6) -0.0049(6)
P1 0.0413(7) 0.0336(6) 0.0472(7) 0.0015(5) 0.0108(5) 0.0019(5)
P2 0.0409(7) 0.0260(5) 0.0519(7) -0.0021(5) 0.0116(5) 0.0008(5)
N1 0.060(3) 0.049(3) 0.060(3) 0.012(2) 0.010(2) 0.003(2)
C1 0.049(3) 0.063(3) 0.052(3) 0.012(3) 0.013(2) 0.011(3)
C2 0.059(4) 0.073(4) 0.045(3) -0.005(3) 0.005(2) -0.012(3)
C3 0.057(3) 0.058(3) 0.055(3) 0.006(3) 0.019(3) -0.010(3)
C4 0.048(3) 0.039(3) 0.061(3) -0.003(2) 0.022(2) -0.006(2)
C5 0.038(3) 0.043(3) 0.061(3) -0.004(2) 0.009(2) 0.004(2)
C6 0.068(4) 0.069(4) 0.078(4) -0.019(3) 0.031(3) -0.009(3)
C7 0.069(5) 0.129(7) 0.090(5) -0.055(5) 0.030(4) -0.019(5)
C8 0.062(5) 0.082(5) 0.142(8) -0.058(6) 0.004(5) 0.015(4)
C9 0.079(5) 0.047(3) 0.121(7) -0.028(4) -0.025(4) 0.023(3)
C10 0.063(4) 0.050(3) 0.076(4) -0.003(3) -0.003(3) 0.014(3)
C11 0.040(3) 0.044(3) 0.068(3) -0.015(2) 0.016(2) -0.004(2)
C12 0.066(4) 0.067(4) 0.095(5) 0.011(4) 0.029(4) -0.010(3)
C13 0.086(6) 0.077(5) 0.131(7) 0.001(5) 0.055(5) -0.024(4)
C14 0.087(6) 0.094(6) 0.114(6) -0.043(5) 0.057(5) -0.041(5)
C15 0.043(4) 0.124(7) 0.105(6) -0.059(5) 0.016(4) -0.010(4)
C16 0.050(4) 0.076(4) 0.069(4) -0.013(3) 0.015(3) 0.007(3)
C17 0.047(3) 0.030(2) 0.051(3) -0.001(2) 0.012(2) -0.001(2)
C18 0.063(4) 0.036(3) 0.070(4) 0.001(2) 0.021(3) -0.004(2)
C19 0.085(5) 0.029(3) 0.087(5) 0.006(3) 0.025(4) 0.005(3)
C20 0.068(4) 0.032(3) 0.095(5) -0.012(3) 0.015(3) 0.005(3)
C21 0.069(4) 0.051(3) 0.066(4) -0.018(3) 0.015(3) 0.008(3)
C22 0.062(4) 0.035(2) 0.058(3) -0.001(2) 0.014(3) 0.005(2)
C23 0.046(3) 0.042(3) 0.058(3) -0.014(2) 0.002(2) 0.006(2)
C24 0.059(4) 0.063(4) 0.104(5) -0.023(4) 0.007(3) -0.008(3)
C25 0.060(5) 0.096(6) 0.130(7) -0.045(6) -0.004(4) -0.013(4)
C26 0.072(5) 0.092(6) 0.116(7) -0.046(5) -0.030(5) 0.019(5)
C27 0.103(6) 0.078(5) 0.081(5) -0.023(4) -0.026(4) 0.029(5)
C28 0.072(4) 0.053(3) 0.066(4) -0.009(3) -0.008(3) 0.012(3)
C29 0.220(15) 0.139(10) 0.138(9) 0.050(8) 0.114(11) 0.027(10)
C30 0.138(9) 0.264(17) 0.099(8) 0.066(9) -0.017(7) -0.050(11)
N2 0.39(2) 0.270(17) 0.330(19) 0.190(15) 0.276(19) 0.172(17)

loop_
_atom_type_symbol
_atom_type_description
_atom_type_scat_dispersion_real
_atom_type_scat_dispersion_imag
_atom_type_scat_source
C C 0.0033 0.0016 'International Tables Vol C Tables 4.2.6.8 and 6.1.1.4'
H H 0.0000 0.0000 'International Tables Vol C Tables 4.2.6.8 and 6.1.1.4'
N N 0.0061 0.0033 'International Tables Vol C Tables 4.2.6.8 and 6.1.1.4'
P P 0.1023 0.0942 'International Tables Vol C Tables 4.2.6.8 and 6.1.1.4'
S S 0.1246 0.1234 'International Tables Vol C Tables 4.2.6.8 and 6.1.1.4'
Cl Cl 0.1484 0.1585 'International Tables Vol C Tables 4.2.6.8 and 6.1.1.4'
Tc Tc -1.4390 0.7593 'International Tables Vol C Tables 4.2.6.8 and 6.1.1.4'

loop_
_geom_angle_atom_site_label_1
_geom_angle_atom_site_label_2
_geom_angle_atom_site_label_3
_geom_angle
_geom_angle_site_symmetry_1
_geom_angle_site_symmetry_3
_geom_angle_publ_flag
N1 Tc P2 94.67(16) . . ?
N1 Tc Cl2 108.84(16) . . ?
P2 Tc Cl2 155.80(6) . . ?
N1 Tc P1 92.25(16) . . ?
P2 Tc P1 98.06(4) . . ?
Cl2 Tc P1 86.95(5) . . ?
N1 Tc Cl1 107.43(16) . . ?
P2 Tc Cl1 82.25(5) . . ?
Cl2 Tc Cl1 85.22(5) . . ?
P1 Tc Cl1 160.25(5) . . ?
N1 Tc S 169.69(15) . . ?
P2 Tc S 79.87(5) . . ?
Cl2 Tc S 77.72(5) . . ?
P1 Tc S 79.98(5) . . ?
Cl1 Tc S 80.66(5) . . ?
C2 S C3 103.5(3) . . ?
C2 S Tc 100.11(18) . . ?
C3 S Tc 102.00(18) . . ?
C5 P1 C1 104.0(2) . . ?
C5 P1 C11 99.1(2) . . ?
C1 P1 C11 106.9(3) . . ?
C5 P1 Tc 119.52(17) . . ?
C1 P1 Tc 110.07(17) . . ?
C11 P1 Tc 115.78(18) . . ?
C17 P2 C4 106.8(2) . . ?
C17 P2 C23 100.2(2) . . ?
C4 P2 C23 104.1(2) . . ?
C17 P2 Tc 120.89(16) . . ?
C4 P2 Tc 107.31(16) . . ?
C23 P2 Tc 116.03(18) . . ?
C2 C1 P1 113.5(4) . . ?
C1 C2 S 112.9(4) . . ?
C4 C3 S 109.9(4) . . ?
C3 C4 P2 114.2(3) . . ?
C6 C5 C10 118.2(5) . . ?
C6 C5 P1 118.3(4) . . ?
C10 C5 P1 123.4(4) . . ?
C5 C6 C7 121.0(7) . . ?
C8 C7 C6 119.5(7) . . ?
C9 C8 C7 120.5(7) . . ?
C8 C9 C10 120.5(7) . . ?
C5 C10 C9 120.2(7) . . ?
C16 C11 C12 118.1(5) . . ?
C16 C11 P1 121.8(5) . . ?
C12 C11 P1 119.6(4) . . ?
C11 C12 C13 120.5(7) . . ?
C14 C13 C12 120.8(8) . . ?
C13 C14 C15 119.9(7) . . ?
C14 C15 C16 120.3(7) . . ?
C11 C16 C15 120.3(7) . . ?
C22 C17 C18 119.4(4) . . ?
C22 C17 P2 117.5(4) . . ?
C18 C17 P2 123.0(4) . . ?
C19 C18 C17 119.3(5) . . ?
C20 C19 C18 121.0(5) . . ?
C19 C20 C21 120.2(5) . . ?
C20 C21 C22 119.3(5) . . ?
C17 C22 C21 120.9(5) . . ?
C28 C23 C24 119.0(6) . . ?
C28 C23 P2 121.4(4) . . ?
C24 C23 P2 119.5(5) . . ?
C23 C24 C25 120.6(8) . . ?
C26 C25 C24 120.3(8) . . ?
C27 C26 C25 119.4(7) . . ?
C26 C27 C28 120.6(8) . . ?
C23 C28 C27 120.0(7) . . ?
N2 C29 C30 175(2) . . ?

loop_
_geom_bond_atom_site_label_1
_geom_bond_atom_site_label_2
_geom_bond_distance
_geom_bond_site_symmetry_2
_geom_bond_publ_flag
Tc N1 1.633(5) . ?
Tc P2 2.4406(13) . ?
Tc Cl2 2.4431(14) . ?
Tc P1 2.4449(14) . ?
Tc Cl1 2.4501(14) . ?
Tc S 2.8077(15) . ?
S C2 1.823(6) . ?
S C3 1.827(5) . ?
P1 C5 1.837(5) . ?
P1 C1 1.841(5) . ?
P1 C11 1.845(5) . ?
P2 C17 1.833(5) . ?
P2 C4 1.853(5) . ?
P2 C23 1.850(5) . ?
C1 C2 1.537(8) . ?
C3 C4 1.533(7) . ?
C5 C6 1.390(8) . ?
C5 C10 1.400(8) . ?
C6 C7 1.397(9) . ?
C7 C8 1.384(12) . ?
C8 C9 1.358(12) . ?
C9 C10 1.401(9) . ?
C11 C16 1.376(8) . ?
C11 C12 1.393(8) . ?
C12 C13 1.396(9) . ?
C13 C14 1.349(11) . ?
C14 C15 1.365(11) . ?
C15 C16 1.414(9) . ?
C17 C22 1.388(7) . ?
C17 C18 1.407(7) . ?
C18 C19 1.396(7) . ?
C19 C20 1.382(8) . ?
C20 C21 1.388(8) . ?
C21 C22 1.403(7) . ?
C23 C28 1.380(8) . ?
C23 C24 1.390(8) . ?
C24 C25 1.387(10) . ?
C25 C26 1.383(12) . ?
C26 C27 1.374(12) . ?
C27 C28 1.403(9) . ?
C29 N2 1.100(18) . ?
C29 C30 1.374(15) . ?
